data_7052417
loop_
_publ_author_name
'Cole, Marcus L.'
'Junk, Peter C.'

_publ_section_title
;
 N,N?-Bis(2,6-diisopropylphenyl)formamidinate complexes of the heavy
 alkaline earths
;
_journal_issue 1
_journal_name_full 'New Journal of Chemistry'
_journal_page_first 135
_journal_paper_doi 10.1039/b411494a
_journal_volume 29
_journal_year 2005
_chemical_formula_moiety 'C58 H86 N4 O2 Sr'
_chemical_formula_sum 'C58 H86 N4 O2 Sr'
_chemical_formula_weight 958.93
_chemical_melting_point 515
_chemical_name_common '[Sr(DippForm)2(THF)2]'
_space_group_IT_number 2
_symmetry_cell_setting triclinic
_symmetry_Int_Tables_number 2
_symmetry_space_group_name_Hall '-P 1'
_symmetry_space_group_name_H-M 'P -1'
_atom_sites_solution_hydrogens geom
_atom_sites_solution_primary direct
_atom_sites_solution_secondary difmap
_audit_creation_method SHELXL-97
_cell_angle_alpha 84.466(3)
_cell_angle_beta 86.449(3)
_cell_angle_gamma 64.2010(10)
_cell_formula_units_Z 2
_cell_length_a 12.0689(3)
_cell_length_b 12.7964(5)
_cell_length_c 19.6889(7)
_cell_measurement_temperature 123(2)
_cell_volume 2724.21(16)
_computing_cell_refinement DENZO-SMN
_computing_data_collection 'Nonius Collect'
_computing_data_reduction X-Seed
_computing_molecular_graphics 'X-Seed / POV-Ray'
_computing_publication_material 'Microsoft Office 2000'
_computing_structure_refinement 'SHELXL-97 (Sheldrick, 1997)'
_computing_structure_solution 'SHELXS-97 (Sheldrick, 1990)'
_diffrn_ambient_temperature 123(2)
_diffrn_measured_fraction_theta_full 0.976
_diffrn_measured_fraction_theta_max 0.976
_diffrn_measurement_device_type 'Nonius Kappa CCD'
_diffrn_measurement_method 'psi and omega scans'
_diffrn_radiation_monochromator graphite
_diffrn_radiation_probe x-ray
_diffrn_radiation_type MoK\a
_diffrn_radiation_wavelength 0.71073
_diffrn_reflns_av_R_equivalents 0.1028
_diffrn_reflns_av_sigmaI/netI 0.1572
_diffrn_reflns_limit_h_max 14
_diffrn_reflns_limit_h_min -15
_diffrn_reflns_limit_k_max 12
_diffrn_reflns_limit_k_min -16
_diffrn_reflns_limit_l_max 25
_diffrn_reflns_limit_l_min -25
_diffrn_reflns_number 26694
_diffrn_reflns_theta_full 28.07
_diffrn_reflns_theta_max 28.07
_diffrn_reflns_theta_min 1.04
_diffrn_source 'fine-focus sealed tube'
_exptl_absorpt_coefficient_mu 1.033
_exptl_absorpt_correction_T_max 0.9502
_exptl_absorpt_correction_T_min 0.6828
_exptl_absorpt_correction_type empirical
_exptl_absorpt_process_details 'performed as part of the DENZO-SMN program'
_exptl_crystal_colour colourless
_exptl_crystal_density_diffrn 1.169
_exptl_crystal_density_method 'not measured'
_exptl_crystal_description 'rhombohedral plate'
_exptl_crystal_F_000 1032
_exptl_crystal_size_max 0.40
_exptl_crystal_size_mid 0.30
_exptl_crystal_size_min 0.05
_refine_diff_density_max 0.858
_refine_diff_density_min -1.150
_refine_diff_density_rms 0.116
_refine_ls_extinction_method none
_refine_ls_goodness_of_fit_ref 1.038
_refine_ls_hydrogen_treatment mixed
_refine_ls_matrix_type full
_refine_ls_number_parameters 602
_refine_ls_number_reflns 12922
_refine_ls_number_restraints 0
_refine_ls_restrained_S_all 1.038
_refine_ls_R_factor_all 0.1430
_refine_ls_R_factor_gt 0.0723
_refine_ls_shift/su_max 0.001
_refine_ls_shift/su_mean 0.000
_refine_ls_structure_factor_coef Fsqd
_refine_ls_weighting_details 'calc w=1/[\s^2^(Fo^2^)+(0.0701P)^2^+0.0000P] where P=(Fo^2^+2Fc^2^)/3'
_refine_ls_weighting_scheme calc
_refine_ls_wR_factor_gt 0.1359
_refine_ls_wR_factor_ref 0.1658
_reflns_number_gt 8009
_reflns_number_total 12922
_reflns_threshold_expression >2sigma(I)
_cod_data_source_file b411494a.txt
_cod_data_source_block Compound2
_cod_original_sg_symbol_H-M P-1
_cod_database_code 7052417

loop_
_symmetry_equiv_pos_as_xyz
'x, y, z'
'-x, -y, -z'

loop_
_atom_site_label
_atom_site_type_symbol
_atom_site_fract_x
_atom_site_fract_y
_atom_site_fract_z
_atom_site_U_iso_or_equiv
_atom_site_adp_type
_atom_site_occupancy
_atom_site_symmetry_multiplicity
_atom_site_calc_flag
_atom_site_refinement_flags
_atom_site_disorder_assembly
_atom_site_disorder_group
Sr1 Sr 0.82544(3) 0.79749(3) 0.740539(15) 0.01539(11) Uani 1 1 d . . .
O1 O 1.0161(3) 0.6929(2) 0.66696(13) 0.0333(7) Uani 1 1 d . . .
O2 O 0.9475(2) 0.9175(2) 0.75280(13) 0.0281(6) Uani 1 1 d . . .
N1 N 0.6703(3) 0.9838(3) 0.68041(13) 0.0185(7) Uani 1 1 d . . .
N2 N 0.6738(3) 0.8162(3) 0.64567(13) 0.0173(7) Uani 1 1 d . . .
N3 N 0.7776(3) 0.6506(3) 0.81995(13) 0.0179(7) Uani 1 1 d . . .
N4 N 0.8880(3) 0.7323(2) 0.86815(13) 0.0148(6) Uani 1 1 d . . .
C1 C 0.6262(3) 1.1064(3) 0.67171(16) 0.0167(8) Uani 1 1 d . . .
C2 C 0.5300(3) 1.1765(3) 0.71512(17) 0.0202(8) Uani 1 1 d . . .
C3 C 0.4939(4) 1.2964(3) 0.70855(18) 0.0256(9) Uani 1 1 d . . .
H3 H 0.4298 1.3445 0.7376 0.031 Uiso 1 1 calc R . .
C4 C 0.5480(4) 1.3471(3) 0.66145(18) 0.0252(9) Uani 1 1 d . . .
H4 H 0.5208 1.4291 0.6578 0.030 Uiso 1 1 calc R . .
C5 C 0.6425(4) 1.2778(3) 0.61935(18) 0.0255(9) Uani 1 1 d . . .
H5 H 0.6803 1.3127 0.5869 0.031 Uiso 1 1 calc R . .
C6 C 0.6828(3) 1.1578(3) 0.62401(16) 0.0194(8) Uani 1 1 d . . .
C7 C 0.4712(4) 1.1237(4) 0.76934(18) 0.0275(9) Uani 1 1 d . . .
H7 H 0.5038 1.0389 0.7627 0.033 Uiso 1 1 calc R . .
C8 C 0.5079(4) 1.1353(5) 0.8407(2) 0.0450(13) Uani 1 1 d . . .
H8A H 0.5979 1.0992 0.8434 0.068 Uiso 1 1 calc R . .
H8B H 0.4740 1.0961 0.8752 0.068 Uiso 1 1 calc R . .
H8C H 0.4753 1.2178 0.8489 0.068 Uiso 1 1 calc R . .
C9 C 0.3310(4) 1.1773(4) 0.7651(2) 0.0376(11) Uani 1 1 d . . .
H9A H 0.2968 1.2609 0.7710 0.056 Uiso 1 1 calc R . .
H9B H 0.2979 1.1398 0.8012 0.056 Uiso 1 1 calc R . .
H9C H 0.3083 1.1657 0.7205 0.056 Uiso 1 1 calc R . .
C10 C 0.7892(4) 1.0839(3) 0.57824(18) 0.0266(9) Uani 1 1 d . . .
H10 H 0.8184 1.0009 0.5967 0.032 Uiso 1 1 calc R . .
C11 C 0.8984(4) 1.1143(5) 0.5770(2) 0.0472(13) Uani 1 1 d . . .
H11A H 0.9651 1.0620 0.5485 0.071 Uiso 1 1 calc R . .
H11B H 0.9273 1.1056 0.6236 0.071 Uiso 1 1 calc R . .
H11C H 0.8729 1.1950 0.5583 0.071 Uiso 1 1 calc R . .
C12 C 0.7453(4) 1.0933(4) 0.5061(2) 0.0443(12) Uani 1 1 d . . .
H12A H 0.6747 1.0744 0.5076 0.066 Uiso 1 1 calc R . .
H12B H 0.8122 1.0387 0.4786 0.066 Uiso 1 1 calc R . .
H12C H 0.7208 1.1729 0.4856 0.066 Uiso 1 1 calc R . .
C13 C 0.6271(3) 0.7612(3) 0.60345(17) 0.0206(8) Uani 1 1 d . . .
C14 C 0.5366(3) 0.7258(3) 0.63032(18) 0.0227(9) Uani 1 1 d . . .
C15 C 0.5007(4) 0.6615(3) 0.5919(2) 0.0310(10) Uani 1 1 d . . .
H15 H 0.4409 0.6364 0.6104 0.037 Uiso 1 1 calc R . .
C16 C 0.5499(4) 0.6328(4) 0.5268(2) 0.0379(11) Uani 1 1 d . . .
H16 H 0.5255 0.5871 0.5014 0.046 Uiso 1 1 calc R . .
C17 C 0.6338(4) 0.6712(4) 0.5000(2) 0.0348(11) Uani 1 1 d . . .
H17 H 0.6645 0.6547 0.4547 0.042 Uiso 1 1 calc R . .
C18 C 0.6761(4) 0.7343(3) 0.53712(18) 0.0262(9) Uani 1 1 d . . .
C19 C 0.4771(4) 0.7625(3) 0.70007(18) 0.0260(9) Uani 1 1 d . . .
H19 H 0.5418 0.7610 0.7300 0.031 Uiso 1 1 calc R . .
C20 C 0.4232(4) 0.6832(4) 0.7353(2) 0.0345(10) Uani 1 1 d . . .
H20A H 0.3549 0.6881 0.7087 0.052 Uiso 1 1 calc R . .
H20B H 0.3931 0.7076 0.7811 0.052 Uiso 1 1 calc R . .
H20C H 0.4870 0.6027 0.7386 0.052 Uiso 1 1 calc R . .
C21 C 0.3756(4) 0.8884(4) 0.6927(2) 0.0358(11) Uani 1 1 d . . .
H21A H 0.3099 0.8917 0.6645 0.054 Uiso 1 1 calc R . .
H21B H 0.4107 0.9399 0.6711 0.054 Uiso 1 1 calc R . .
H21C H 0.3417 0.9137 0.7380 0.054 Uiso 1 1 calc R . .
C22 C 0.7736(4) 0.7687(4) 0.50504(19) 0.0325(10) Uani 1 1 d . . .
H22 H 0.7882 0.8171 0.5372 0.039 Uiso 1 1 calc R . .
C23 C 0.8951(4) 0.6607(5) 0.4957(3) 0.0573(15) Uani 1 1 d . . .
H23A H 0.9219 0.6174 0.5400 0.086 Uiso 1 1 calc R . .
H23B H 0.9579 0.6847 0.4761 0.086 Uiso 1 1 calc R . .
H23C H 0.8831 0.6109 0.4649 0.086 Uiso 1 1 calc R . .
C24 C 0.7331(5) 0.8420(5) 0.4375(2) 0.0589(15) Uani 1 1 d . . .
H24A H 0.7109 0.7994 0.4063 0.088 Uiso 1 1 calc R . .
H24B H 0.8008 0.8582 0.4172 0.088 Uiso 1 1 calc R . .
H24C H 0.6617 0.9156 0.4456 0.088 Uiso 1 1 calc R . .
C25 C 0.6330(3) 0.9304(3) 0.63938(16) 0.0153(8) Uani 1 1 d . . .
H25 H 0.5759 0.9748 0.6048 0.018 Uiso 1 1 calc R . .
C26 C 0.7204(3) 0.5752(3) 0.83005(17) 0.0184(8) Uani 1 1 d . . .
C27 C 0.7546(3) 0.4830(3) 0.78702(17) 0.0190(8) Uani 1 1 d . . .
C28 C 0.6975(4) 0.4080(3) 0.79757(18) 0.0250(9) Uani 1 1 d . . .
H28 H 0.7202 0.3458 0.7690 0.030 Uiso 1 1 calc R . .
C29 C 0.6092(4) 0.4219(3) 0.84830(19) 0.0271(9) Uani 1 1 d . . .
H29 H 0.5732 0.3687 0.8555 0.033 Uiso 1 1 calc R . .
C30 C 0.5738(4) 0.5148(3) 0.88869(18) 0.0240(9) Uani 1 1 d . . .
H30 H 0.5119 0.5250 0.9230 0.029 Uiso 1 1 calc R . .
C31 C 0.6257(3) 0.5934(3) 0.88072(17) 0.0193(8) Uani 1 1 d . . .
C32 C 0.8557(3) 0.4621(3) 0.73312(18) 0.0239(9) Uani 1 1 d . . .
H32 H 0.8615 0.5376 0.7224 0.029 Uiso 1 1 calc R . .
C33 C 0.8312(4) 0.4256(4) 0.6659(2) 0.0401(11) Uani 1 1 d . . .
H33A H 0.8324 0.3483 0.6735 0.060 Uiso 1 1 calc R . .
H33B H 0.8951 0.4232 0.6320 0.060 Uiso 1 1 calc R . .
H33C H 0.7504 0.4820 0.6492 0.060 Uiso 1 1 calc R . .
C34 C 0.9790(4) 0.3747(4) 0.7621(2) 0.0368(11) Uani 1 1 d . . .
H34A H 0.9948 0.4028 0.8034 0.055 Uiso 1 1 calc R . .
H34B H 1.0447 0.3656 0.7281 0.055 Uiso 1 1 calc R . .
H34C H 0.9768 0.2993 0.7736 0.055 Uiso 1 1 calc R . .
C35 C 0.5812(4) 0.6986(3) 0.92297(17) 0.0227(9) Uani 1 1 d . . .
H35 H 0.6562 0.7036 0.9379 0.027 Uiso 1 1 calc R . .
C36 C 0.5076(4) 0.8112(4) 0.8808(2) 0.0405(12) Uani 1 1 d . . .
H36A H 0.5559 0.8175 0.8401 0.061 Uiso 1 1 calc R . .
H36B H 0.4887 0.8773 0.9081 0.061 Uiso 1 1 calc R . .
H36C H 0.4308 0.8116 0.8670 0.061 Uiso 1 1 calc R . .
C37 C 0.5075(4) 0.6903(4) 0.98774(19) 0.0327(10) Uani 1 1 d . . .
H37A H 0.4915 0.7560 1.0148 0.049 Uiso 1 1 calc R . .
H37B H 0.5547 0.6171 1.0147 0.049 Uiso 1 1 calc R . .
H37C H 0.4292 0.6925 0.9752 0.049 Uiso 1 1 calc R . .
C38 C 0.9642(3) 0.7231(3) 0.92301(15) 0.0145(8) Uani 1 1 d . . .
C39 C 0.9233(3) 0.8154(3) 0.96635(16) 0.0183(8) Uani 1 1 d . . .
C40 C 0.9967(4) 0.8060(3) 1.02081(18) 0.0260(9) Uani 1 1 d . . .
H40 H 0.9694 0.8670 1.0506 0.031 Uiso 1 1 calc R . .
C41 C 1.1083(4) 0.7100(4) 1.03258(19) 0.0296(10) Uani 1 1 d . . .
H41 H 1.1559 0.7046 1.0705 0.036 Uiso 1 1 calc R . .
C42 C 1.1495(4) 0.6224(3) 0.98863(17) 0.0241(9) Uani 1 1 d . . .
H42 H 1.2266 0.5571 0.9962 0.029 Uiso 1 1 calc R . .
C43 C 1.0798(3) 0.6280(3) 0.93307(16) 0.0178(8) Uani 1 1 d . . .
C44 C 0.7996(4) 0.9200(3) 0.95635(17) 0.0216(8) Uani 1 1 d . . .
H44 H 0.7755 0.9245 0.9081 0.026 Uiso 1 1 calc R . .
C45 C 0.8032(4) 1.0356(3) 0.9676(2) 0.0307(10) Uani 1 1 d . . .
H45A H 0.8121 1.0395 1.0163 0.046 Uiso 1 1 calc R . .
H45B H 0.7266 1.1006 0.9517 0.046 Uiso 1 1 calc R . .
H45C H 0.8732 1.0405 0.9419 0.046 Uiso 1 1 calc R . .
C46 C 0.7002(4) 0.9052(4) 1.0030(2) 0.0328(10) Uani 1 1 d . . .
H46A H 0.6956 0.8332 0.9942 0.049 Uiso 1 1 calc R . .
H46B H 0.6205 0.9716 0.9938 0.049 Uiso 1 1 calc R . .
H46C H 0.7210 0.9014 1.0508 0.049 Uiso 1 1 calc R . .
C47 C 1.1319(3) 0.5301(3) 0.88532(17) 0.0197(8) Uani 1 1 d . . .
H47 H 1.0726 0.5503 0.8476 0.024 Uiso 1 1 calc R . .
C48 C 1.2559(4) 0.5181(4) 0.8532(2) 0.0310(10) Uani 1 1 d . . .
H48A H 1.2461 0.5932 0.8305 0.046 Uiso 1 1 calc R . .
H48B H 1.2836 0.4595 0.8196 0.046 Uiso 1 1 calc R . .
H48C H 1.3172 0.4940 0.8889 0.046 Uiso 1 1 calc R . .
C49 C 1.1466(4) 0.4131(3) 0.92129(19) 0.0292(10) Uani 1 1 d . . .
H49A H 1.2067 0.3897 0.9576 0.044 Uiso 1 1 calc R . .
H49B H 1.1753 0.3538 0.8881 0.044 Uiso 1 1 calc R . .
H49C H 1.0670 0.4210 0.9411 0.044 Uiso 1 1 calc R . .
C50 C 0.8435(3) 0.6537(3) 0.87070(16) 0.0141(7) Uani 1 1 d . . .
H50 H 0.8589 0.5990 0.9093 0.017 Uiso 1 1 calc R . .
C51 C 1.0918(4) 0.5699(4) 0.6778(2) 0.0456(13) Uani 1 1 d . . .
H51A H 1.0547 0.5256 0.6569 0.055 Uiso 1 1 calc R . .
H51B H 1.1009 0.5458 0.7272 0.055 Uiso 1 1 calc R . .
C52 C 1.2116(4) 0.5487(4) 0.6454(2) 0.0485(13) Uani 1 1 d . . .
H52A H 1.2545 0.4683 0.6312 0.058 Uiso 1 1 calc R . .
H52B H 1.2647 0.5619 0.6767 0.058 Uiso 1 1 calc R . .
C53 C 1.1784(4) 0.6363(4) 0.5847(2) 0.0375(11) Uani 1 1 d . . .
H53A H 1.1567 0.6063 0.5455 0.045 Uiso 1 1 calc R . .
H53B H 1.2471 0.6569 0.5708 0.045 Uiso 1 1 calc R . .
C54 C 1.0681(4) 0.7399(4) 0.6103(2) 0.0336(10) Uani 1 1 d . . .
H54A H 1.0937 0.7973 0.6258 0.040 Uiso 1 1 calc R . .
H54B H 1.0072 0.7786 0.5739 0.040 Uiso 1 1 calc R . .
C55 C 1.0712(4) 0.8570(4) 0.7791(2) 0.0336(10) Uani 1 1 d . . .
H55A H 1.1329 0.8423 0.7413 0.040 Uiso 1 1 calc R . .
H55B H 1.0833 0.7815 0.8033 0.040 Uiso 1 1 calc R . .
C56 C 1.0841(4) 0.9354(4) 0.8276(2) 0.0387(11) Uani 1 1 d . . .
H56A H 1.0590 0.9190 0.8747 0.046 Uiso 1 1 calc R . .
H56B H 1.1696 0.9269 0.8274 0.046 Uiso 1 1 calc R . .
C57 C 0.9971(5) 1.0547(4) 0.7983(2) 0.0398(11) Uani 1 1 d . . .
H57A H 1.0361 1.0825 0.7595 0.048 Uiso 1 1 calc R . .
H57B H 0.9696 1.1118 0.8335 0.048 Uiso 1 1 calc R . .
C58 C 0.8913(4) 1.0348(3) 0.7751(2) 0.0320(10) Uani 1 1 d . . .
H58A H 0.8316 1.0414 0.8132 0.038 Uiso 1 1 calc R . .
H58B H 0.8481 1.0922 0.7371 0.038 Uiso 1 1 calc R . .

loop_
_atom_site_aniso_label
_atom_site_aniso_U_11
_atom_site_aniso_U_22
_atom_site_aniso_U_33
_atom_site_aniso_U_23
_atom_site_aniso_U_13
_atom_site_aniso_U_12
Sr1 0.01582(19) 0.01549(19) 0.01672(17) 0.00076(12) -0.00265(12) -0.00860(15)
O1 0.0298(17) 0.0259(17) 0.0400(16) -0.0034(12) 0.0135(13) -0.0098(14)
O2 0.0261(16) 0.0274(16) 0.0389(15) 0.0005(12) -0.0092(12) -0.0186(13)
N1 0.0191(17) 0.0164(17) 0.0192(15) -0.0025(12) -0.0028(12) -0.0063(14)
N2 0.0170(17) 0.0158(17) 0.0199(15) -0.0018(12) -0.0053(12) -0.0071(14)
N3 0.0205(17) 0.0191(17) 0.0200(15) -0.0006(12) -0.0028(12) -0.0139(14)
N4 0.0138(16) 0.0136(16) 0.0169(14) -0.0003(11) -0.0031(11) -0.0054(13)
C1 0.015(2) 0.0128(19) 0.0185(18) -0.0002(14) -0.0075(14) -0.0020(16)
C2 0.019(2) 0.017(2) 0.0221(18) -0.0024(15) -0.0018(15) -0.0057(17)
C3 0.025(2) 0.019(2) 0.026(2) -0.0058(16) -0.0001(16) -0.0034(18)
C4 0.029(2) 0.011(2) 0.034(2) -0.0011(16) -0.0072(17) -0.0060(18)
C5 0.024(2) 0.026(2) 0.027(2) 0.0021(16) -0.0042(16) -0.0111(19)
C6 0.017(2) 0.019(2) 0.0180(18) -0.0004(14) -0.0042(14) -0.0036(17)
C7 0.025(2) 0.026(2) 0.031(2) -0.0034(17) 0.0068(17) -0.0107(19)
C8 0.037(3) 0.071(4) 0.032(2) 0.009(2) -0.001(2) -0.030(3)
C9 0.034(3) 0.049(3) 0.034(2) -0.010(2) 0.0043(19) -0.021(2)
C10 0.028(2) 0.023(2) 0.025(2) 0.0008(16) 0.0058(16) -0.0081(19)
C11 0.030(3) 0.065(4) 0.046(3) -0.010(2) 0.009(2) -0.020(3)
C12 0.041(3) 0.057(3) 0.033(2) -0.021(2) 0.008(2) -0.017(3)
C13 0.022(2) 0.0112(19) 0.0243(19) 0.0013(14) -0.0108(15) -0.0028(17)
C14 0.021(2) 0.019(2) 0.027(2) 0.0029(15) -0.0096(16) -0.0075(18)
C15 0.033(3) 0.027(2) 0.040(2) 0.0022(18) -0.0173(19) -0.018(2)
C16 0.044(3) 0.033(3) 0.044(3) -0.007(2) -0.019(2) -0.020(2)
C17 0.042(3) 0.035(3) 0.027(2) -0.0141(18) -0.0091(19) -0.013(2)
C18 0.027(2) 0.025(2) 0.026(2) -0.0064(16) -0.0038(16) -0.0093(19)
C19 0.026(2) 0.027(2) 0.028(2) 0.0013(16) -0.0071(16) -0.0142(19)
C20 0.039(3) 0.037(3) 0.038(2) 0.0056(19) -0.0101(19) -0.026(2)
C21 0.036(3) 0.031(3) 0.042(2) -0.0011(19) 0.005(2) -0.018(2)
C22 0.035(3) 0.038(3) 0.027(2) -0.0128(18) 0.0001(18) -0.016(2)
C23 0.036(3) 0.060(4) 0.074(4) -0.026(3) 0.007(3) -0.015(3)
C24 0.075(4) 0.082(4) 0.035(3) 0.013(3) -0.015(2) -0.050(3)
C25 0.0128(19) 0.016(2) 0.0150(17) 0.0024(14) -0.0047(13) -0.0042(16)
C26 0.017(2) 0.017(2) 0.0227(19) 0.0063(15) -0.0088(15) -0.0102(17)
C27 0.016(2) 0.016(2) 0.0257(19) 0.0008(15) -0.0046(15) -0.0081(17)
C28 0.027(2) 0.021(2) 0.033(2) -0.0017(16) -0.0075(17) -0.0144(19)
C29 0.027(2) 0.028(2) 0.034(2) 0.0057(17) -0.0049(17) -0.020(2)
C30 0.022(2) 0.029(2) 0.026(2) 0.0049(16) -0.0035(16) -0.0164(19)
C31 0.018(2) 0.023(2) 0.0199(18) 0.0019(15) -0.0040(15) -0.0120(17)
C32 0.025(2) 0.020(2) 0.031(2) -0.0055(16) 0.0025(16) -0.0136(18)
C33 0.036(3) 0.050(3) 0.040(2) -0.017(2) 0.004(2) -0.021(2)
C34 0.025(2) 0.032(3) 0.052(3) -0.005(2) 0.001(2) -0.011(2)
C35 0.022(2) 0.027(2) 0.0217(19) -0.0039(16) 0.0017(15) -0.0128(18)
C36 0.050(3) 0.033(3) 0.035(2) -0.0054(19) 0.000(2) -0.014(2)
C37 0.026(2) 0.038(3) 0.032(2) -0.0017(18) 0.0036(18) -0.012(2)
C38 0.018(2) 0.020(2) 0.0112(16) 0.0026(13) -0.0019(13) -0.0133(17)
C39 0.018(2) 0.022(2) 0.0170(18) 0.0007(14) 0.0022(14) -0.0109(17)
C40 0.031(2) 0.029(2) 0.0220(19) -0.0093(16) -0.0023(16) -0.014(2)
C41 0.025(2) 0.041(3) 0.025(2) -0.0050(18) -0.0102(17) -0.015(2)
C42 0.018(2) 0.025(2) 0.026(2) -0.0002(16) -0.0039(16) -0.0067(18)
C43 0.017(2) 0.021(2) 0.0168(17) 0.0000(14) 0.0003(14) -0.0098(17)
C44 0.028(2) 0.019(2) 0.0204(19) -0.0049(15) -0.0038(15) -0.0117(18)
C45 0.030(2) 0.022(2) 0.038(2) -0.0073(17) -0.0014(18) -0.008(2)
C46 0.024(2) 0.028(2) 0.046(2) -0.0062(19) 0.0033(19) -0.011(2)
C47 0.017(2) 0.021(2) 0.0200(18) 0.0002(15) 0.0005(14) -0.0071(17)
C48 0.026(2) 0.032(3) 0.034(2) -0.0033(18) 0.0084(17) -0.012(2)
C49 0.032(2) 0.025(2) 0.030(2) -0.0037(17) 0.0018(17) -0.011(2)
C50 0.0162(19) 0.0131(19) 0.0145(17) 0.0013(13) 0.0011(14) -0.0084(16)
C51 0.049(3) 0.033(3) 0.047(3) 0.005(2) 0.010(2) -0.013(2)
C52 0.037(3) 0.045(3) 0.049(3) -0.005(2) 0.006(2) -0.005(2)
C53 0.028(3) 0.056(3) 0.031(2) 0.000(2) 0.0051(18) -0.023(2)
C54 0.038(3) 0.031(3) 0.033(2) -0.0006(18) 0.0048(19) -0.017(2)
C55 0.020(2) 0.044(3) 0.041(2) 0.001(2) -0.0044(18) -0.018(2)
C56 0.038(3) 0.063(3) 0.029(2) -0.006(2) -0.0028(19) -0.035(3)
C57 0.063(3) 0.045(3) 0.030(2) -0.0040(19) -0.002(2) -0.040(3)
C58 0.038(3) 0.025(2) 0.036(2) -0.0032(18) -0.0075(19) -0.015(2)

loop_
_atom_type_symbol
_atom_type_description
_atom_type_scat_dispersion_real
_atom_type_scat_dispersion_imag
_atom_type_scat_source
C C 0.0033 0.0016 'International Tables Vol C Tables 4.2.6.8 and 6.1.1.4'
H H 0.0000 0.0000 'International Tables Vol C Tables 4.2.6.8 and 6.1.1.4'
N N 0.0061 0.0033 'International Tables Vol C Tables 4.2.6.8 and 6.1.1.4'
O O 0.0106 0.0060 'International Tables Vol C Tables 4.2.6.8 and 6.1.1.4'
Sr Sr -1.5307 3.2498 'International Tables Vol C Tables 4.2.6.8 and 6.1.1.4'

loop_
_geom_angle_atom_site_label_1
_geom_angle_atom_site_label_2
_geom_angle_atom_site_label_3
_geom_angle
_geom_angle_site_symmetry_1
_geom_angle_site_symmetry_3
_geom_angle_publ_flag
N1 Sr1 O1 112.67(9) . . ?
N1 Sr1 N3 126.65(10) . . ?
O1 Sr1 N3 110.55(9) . . ?
N1 Sr1 O2 84.41(9) . . ?
O1 Sr1 O2 78.39(9) . . ?
N3 Sr1 O2 134.33(8) . . ?
N1 Sr1 N2 52.87(9) . . ?
O1 Sr1 N2 93.57(9) . . ?
N3 Sr1 N2 95.23(9) . . ?
O2 Sr1 N2 129.69(9) . . ?
N1 Sr1 N4 133.64(9) . . ?
O1 Sr1 N4 107.30(9) . . ?
N3 Sr1 N4 52.88(9) . . ?
O2 Sr1 N4 81.49(9) . . ?
N2 Sr1 N4 146.17(9) . . ?
N1 Sr1 C25 26.44(9) . . ?
O1 Sr1 C25 103.35(9) . . ?
N3 Sr1 C25 113.58(9) . . ?
O2 Sr1 C25 106.95(9) . . ?
N2 Sr1 C25 26.49(9) . . ?
N4 Sr1 C25 149.29(9) . . ?
N1 Sr1 C50 138.23(9) . . ?
O1 Sr1 C50 108.92(9) . . ?
N3 Sr1 C50 26.54(9) . . ?
O2 Sr1 C50 107.81(9) . . ?
N2 Sr1 C50 121.53(9) . . ?
N4 Sr1 C50 26.53(9) . . ?
C25 Sr1 C50 136.27(9) . . ?
C51 O1 C54 108.9(3) . . ?
C51 O1 Sr1 121.9(2) . . ?
C54 O1 Sr1 129.2(2) . . ?
C55 O2 C58 108.9(3) . . ?
C55 O2 Sr1 118.1(2) . . ?
C58 O2 Sr1 123.1(2) . . ?
C25 N1 C1 119.6(3) . . ?
C25 N1 Sr1 94.7(2) . . ?
C1 N1 Sr1 145.1(2) . . ?
C25 N2 C13 119.9(3) . . ?
C25 N2 Sr1 91.2(2) . . ?
C13 N2 Sr1 148.9(2) . . ?
C50 N3 C26 117.5(3) . . ?
C50 N3 Sr1 93.9(2) . . ?
C26 N3 Sr1 148.6(2) . . ?
C50 N4 C38 116.2(3) . . ?
C50 N4 Sr1 91.56(19) . . ?
C38 N4 Sr1 149.4(2) . . ?
C6 C1 C2 120.0(3) . . ?
C6 C1 N1 120.7(3) . . ?
C2 C1 N1 119.2(3) . . ?
C3 C2 C1 118.1(3) . . ?
C3 C2 C7 120.4(3) . . ?
C1 C2 C7 121.5(3) . . ?
C4 C3 C2 122.1(3) . . ?
C3 C4 C5 119.5(4) . . ?
C4 C5 C6 120.9(4) . . ?
C5 C6 C1 119.5(3) . . ?
C5 C6 C10 119.5(3) . . ?
C1 C6 C10 121.0(3) . . ?
C2 C7 C9 113.0(3) . . ?
C2 C7 C8 110.2(3) . . ?
C9 C7 C8 109.9(3) . . ?
C12 C10 C6 110.4(3) . . ?
C12 C10 C11 110.3(3) . . ?
C6 C10 C11 113.1(3) . . ?
C18 C13 C14 119.6(3) . . ?
C18 C13 N2 121.0(4) . . ?
C14 C13 N2 119.2(3) . . ?
C15 C14 C13 119.2(4) . . ?
C15 C14 C19 121.2(4) . . ?
C13 C14 C19 119.6(3) . . ?
C14 C15 C16 121.6(4) . . ?
C17 C16 C15 119.0(4) . . ?
C16 C17 C18 122.0(4) . . ?
C17 C18 C13 118.5(4) . . ?
C17 C18 C22 118.8(3) . . ?
C13 C18 C22 122.7(4) . . ?
C20 C19 C14 113.8(3) . . ?
C20 C19 C21 109.4(3) . . ?
C14 C19 C21 109.7(3) . . ?
C18 C22 C24 112.3(4) . . ?
C18 C22 C23 110.5(4) . . ?
C24 C22 C23 110.8(4) . . ?
N2 C25 N1 120.9(3) . . ?
N2 C25 Sr1 62.30(17) . . ?
N1 C25 Sr1 58.83(17) . . ?
N3 C26 C27 119.0(3) . . ?
N3 C26 C31 120.9(3) . . ?
C27 C26 C31 120.1(3) . . ?
C28 C27 C26 118.6(3) . . ?
C28 C27 C32 120.6(3) . . ?
C26 C27 C32 120.7(3) . . ?
C29 C28 C27 121.8(4) . . ?
C28 C29 C30 118.9(4) . . ?
C29 C30 C31 122.4(3) . . ?
C30 C31 C26 118.0(3) . . ?
C30 C31 C35 121.8(3) . . ?
C26 C31 C35 120.2(3) . . ?
C27 C32 C34 109.9(3) . . ?
C27 C32 C33 114.3(3) . . ?
C34 C32 C33 111.3(3) . . ?
C36 C35 C31 111.8(3) . . ?
C36 C35 C37 109.6(3) . . ?
C31 C35 C37 114.6(3) . . ?
C43 C38 C39 119.8(3) . . ?
C43 C38 N4 121.9(3) . . ?
C39 C38 N4 118.3(3) . . ?
C40 C39 C38 118.5(3) . . ?
C40 C39 C44 120.3(3) . . ?
C38 C39 C44 121.1(3) . . ?
C41 C40 C39 121.8(3) . . ?
C42 C41 C40 119.3(3) . . ?
C41 C42 C43 121.2(3) . . ?
C42 C43 C38 119.3(3) . . ?
C42 C43 C47 118.7(3) . . ?
C38 C43 C47 122.0(3) . . ?
C39 C44 C46 111.0(3) . . ?
C39 C44 C45 113.1(3) . . ?
C46 C44 C45 109.7(3) . . ?
C43 C47 C49 112.2(3) . . ?
C43 C47 C48 111.3(3) . . ?
C49 C47 C48 109.9(3) . . ?
N4 C50 N3 120.8(3) . . ?
N4 C50 Sr1 61.91(16) . . ?
N3 C50 Sr1 59.56(17) . . ?
O1 C51 C52 106.2(4) . . ?
C51 C52 C53 103.2(4) . . ?
C52 C53 C54 103.3(3) . . ?
O1 C54 C53 105.5(3) . . ?
O2 C55 C56 106.5(3) . . ?
C57 C56 C55 102.2(3) . . ?
C56 C57 C58 102.7(4) . . ?
O2 C58 C57 105.0(3) . . ?

loop_
_geom_bond_atom_site_label_1
_geom_bond_atom_site_label_2
_geom_bond_distance
_geom_bond_site_symmetry_2
_geom_bond_publ_flag
Sr1 N1 2.537(3) . ?
Sr1 O1 2.542(2) . ?
Sr1 N3 2.565(3) . ?
Sr1 O2 2.583(3) . ?
Sr1 N2 2.617(3) . ?
Sr1 N4 2.619(3) . ?
Sr1 C25 2.956(3) . ?
Sr1 C50 2.968(3) . ?
O1 C51 1.437(5) . ?
O1 C54 1.453(4) . ?
O2 C55 1.451(5) . ?
O2 C58 1.453(5) . ?
N1 C25 1.320(4) . ?
N1 C1 1.416(4) . ?
N2 C25 1.318(4) . ?
N2 C13 1.421(5) . ?
N3 C50 1.329(4) . ?
N3 C26 1.405(4) . ?
N4 C50 1.326(4) . ?
N4 C38 1.425(4) . ?
C1 C6 1.405(5) . ?
C1 C2 1.415(5) . ?
C2 C3 1.395(5) . ?
C2 C7 1.511(5) . ?
C3 C4 1.373(5) . ?
C4 C5 1.386(5) . ?
C5 C6 1.389(5) . ?
C6 C10 1.523(5) . ?
C7 C9 1.529(6) . ?
C7 C8 1.537(6) . ?
C10 C12 1.522(5) . ?
C10 C11 1.526(6) . ?
C13 C18 1.410(5) . ?
C13 C14 1.412(5) . ?
C14 C15 1.380(5) . ?
C14 C19 1.527(5) . ?
C15 C16 1.392(6) . ?
C16 C17 1.365(6) . ?
C17 C18 1.401(6) . ?
C18 C22 1.511(6) . ?
C19 C20 1.522(5) . ?
C19 C21 1.541(5) . ?
C22 C24 1.526(6) . ?
C22 C23 1.532(6) . ?
C26 C27 1.416(5) . ?
C26 C31 1.424(5) . ?
C27 C28 1.399(5) . ?
C27 C32 1.515(5) . ?
C28 C29 1.379(5) . ?
C29 C30 1.388(5) . ?
C30 C31 1.391(5) . ?
C31 C35 1.524(5) . ?
C32 C34 1.525(5) . ?
C32 C33 1.531(5) . ?
C35 C36 1.517(5) . ?
C35 C37 1.530(5) . ?
C38 C43 1.406(5) . ?
C38 C39 1.415(5) . ?
C39 C40 1.396(5) . ?
C39 C44 1.518(5) . ?
C40 C41 1.386(5) . ?
C41 C42 1.379(5) . ?
C42 C43 1.399(5) . ?
C43 C47 1.522(5) . ?
C44 C46 1.532(5) . ?
C44 C45 1.536(5) . ?
C47 C49 1.535(5) . ?
C47 C48 1.538(5) . ?
C51 C52 1.465(6) . ?
C52 C53 1.502(6) . ?
C53 C54 1.515(6) . ?
C55 C56 1.510(6) . ?
C56 C57 1.508(6) . ?
C57 C58 1.511(6) . ?
